data_7160838
loop_
_publ_author_name
'Fu, Rugang'
'Cao, Cheng'
'Wang, Junke'
'Wen, Fei'
'Qiu, Dong'
'Zong, Yingxiao'

_publ_section_title
;
 Unexpected synthesis of 4,4'-bis(1,2,3-triazole)s from calcium carbide as
 an acetylene source <i>via</i> a click reaction.
;
_journal_issue 46
_journal_name_full 'Organic &amp; biomolecular chemistry'
_journal_page_first 10508
_journal_page_last 10513
_journal_paper_doi 10.1039/d5ob01202c
_journal_volume 23
_journal_year 2025
_chemical_formula_moiety 'C20 H20 N6'
_chemical_formula_sum 'C20 H20 N6'
_chemical_formula_weight 344.42
_space_group_crystal_system orthorhombic
_space_group_IT_number 61
_space_group_name_Hall '-P 2ac 2ab'
_space_group_name_H-M_alt 'P b c a'
_atom_sites_solution_hydrogens mixed
_audit_creation_date 2022-09-14
_audit_creation_method
;
Olex2 1.5-beta
(compiled 2022.04.07 svn.rca3783a0 for OlexSys, GUI svn.r6498)
;
_audit_update_record
;
2025-01-03 deposited with the CCDC.	2025-10-29 downloaded from the CCDC.
;
_cell_angle_alpha 90
_cell_angle_beta 90
_cell_angle_gamma 90
_cell_formula_units_Z 8
_cell_length_a 8.3739(2)
_cell_length_b 13.2079(3)
_cell_length_c 32.2928(8)
_cell_measurement_reflns_used 4150
_cell_measurement_temperature 213.00(10)
_cell_measurement_theta_max 76.2480
_cell_measurement_theta_min 2.7140
_cell_volume 3571.64(15)
_computing_cell_refinement 'CrysAlisPro 1.171.42.49 (Rigaku OD, 2022)'
_computing_data_collection 'CrysAlisPro 1.171.42.49 (Rigaku OD, 2022)'
_computing_data_reduction 'CrysAlisPro 1.171.42.49 (Rigaku OD, 2022)'
_computing_molecular_graphics 'Olex2 1.5-beta (Dolomanov et al., 2009)'
_computing_publication_material 'Olex2 1.5-beta (Dolomanov et al., 2009)'
_computing_structure_refinement 'XL  (Sheldrick, 2008)'
_computing_structure_solution 'SHELXT 2014/5 (Sheldrick, 2014)'
_diffrn_ambient_environment N~2~
_diffrn_ambient_temperature 213.00(10)
_diffrn_detector 'Hybrid Pixel Array Detector'
_diffrn_detector_area_resol_mean 10.0000
_diffrn_detector_type HyPix
_diffrn_measured_fraction_theta_full 0.993
_diffrn_measured_fraction_theta_max 0.993
_diffrn_measurement_details
;
List of Runs (angles in degrees, time in seconds):

  # Type    Start    End  Width  t~exp~   \w     \q     \k     \f   Frames
#--------------------------------------------------------------------------
  1  \w   -162.00-136.00   1.00    1.70    --  -91.75 -16.00  33.00   26
  2  \w   -158.00 -82.00   1.00    1.70    --  -91.75-114.00-142.00   76
  3  \w    -12.00  19.00   1.00    0.40    --  -48.42  19.00-120.00   31
  4  \w    -37.00  25.00   1.00    0.40    --  -48.42  38.00 -90.00   62
  5  \w    -25.00  16.00   1.00    0.40    --  -48.42  19.00 -30.00   41
  6  \w     94.00 162.00   1.00    1.70    --  106.65  19.00-120.00   68
  7  \w     76.00 102.00   1.00    0.40    --   48.42 155.00-167.00   26
  8  \w     36.00  65.00   1.00    1.70    --  106.65 -57.00 -90.00   29
  9  \w     43.00 111.00   1.00    1.70    --  106.65-125.00   0.00   68
 10  \w     76.00 132.00   1.00    1.70    --  106.65-155.00 155.00   56
;
_diffrn_measurement_device 'four-circle diffractometer'
_diffrn_measurement_device_type 'XtaLAB Synergy, Dualflex, HyPix'
_diffrn_measurement_method '\w scans'
_diffrn_orient_matrix_type 'CrysAlisPro convention (1999,Acta A55,543-557)'
_diffrn_orient_matrix_UB_11 -0.0227773000
_diffrn_orient_matrix_UB_12 0.0117947000
_diffrn_orient_matrix_UB_13 -0.0470913000
_diffrn_orient_matrix_UB_21 -0.1797493000
_diffrn_orient_matrix_UB_22 -0.0216782000
_diffrn_orient_matrix_UB_23 0.0049051000
_diffrn_orient_matrix_UB_31 -0.0318042000
_diffrn_orient_matrix_UB_32 0.1140086000
_diffrn_orient_matrix_UB_33 0.0058374000
_diffrn_radiation_monochromator mirror
_diffrn_radiation_probe x-ray
_diffrn_radiation_type 'Cu K\a'
_diffrn_radiation_wavelength 1.54184
_diffrn_reflns_av_R_equivalents 0.0368
_diffrn_reflns_av_unetI/netI 0.0374
_diffrn_reflns_Laue_measured_fraction_full 0.993
_diffrn_reflns_Laue_measured_fraction_max 0.993
_diffrn_reflns_limit_h_max 8
_diffrn_reflns_limit_h_min -9
_diffrn_reflns_limit_k_max 15
_diffrn_reflns_limit_k_min -8
_diffrn_reflns_limit_l_max 35
_diffrn_reflns_limit_l_min -38
_diffrn_reflns_number 10695
_diffrn_reflns_point_group_measured_fraction_full 0.993
_diffrn_reflns_point_group_measured_fraction_max 0.993
_diffrn_reflns_theta_full 67.075
_diffrn_reflns_theta_max 67.075
_diffrn_reflns_theta_min 2.737
_diffrn_source 'micro-focus sealed X-ray tube'
_diffrn_source_type 'PhotonJet (Cu) X-ray Source'
_exptl_absorpt_coefficient_mu 0.638
_exptl_absorpt_correction_T_max 1.00000
_exptl_absorpt_correction_T_min 0.85005
_exptl_absorpt_correction_type multi-scan
_exptl_absorpt_process_details
;
CrysAlisPro 1.171.42.49 (Rigaku Oxford Diffraction, 2022)
Empirical absorption correction using spherical harmonics,
implemented in SCALE3 ABSPACK scaling algorithm.
;
_exptl_crystal_colour 'clear light colourless'
_exptl_crystal_colour_lustre clear
_exptl_crystal_colour_modifier light
_exptl_crystal_colour_primary colourless
_exptl_crystal_density_diffrn 1.281
_exptl_crystal_description plate
_exptl_crystal_F_000 1456
_exptl_crystal_size_max 0.08
_exptl_crystal_size_mid 0.06
_exptl_crystal_size_min 0.06
_refine_diff_density_max 0.261
_refine_diff_density_min -0.238
_refine_diff_density_rms 0.043
_refine_ls_extinction_method none
_refine_ls_goodness_of_fit_ref 1.048
_refine_ls_hydrogen_treatment constr
_refine_ls_matrix_type full
_refine_ls_number_parameters 236
_refine_ls_number_reflns 3158
_refine_ls_number_restraints 0
_refine_ls_restrained_S_all 1.048
_refine_ls_R_factor_all 0.0521
_refine_ls_R_factor_gt 0.0416
_refine_ls_shift/su_max 0.000
_refine_ls_shift/su_mean 0.000
_refine_ls_structure_factor_coef Fsqd
_refine_ls_weighting_details 'w=1/[\s^2^(Fo^2^)+(0.0593P)^2^+1.0004P] where P=(Fo^2^+2Fc^2^)/3'
_refine_ls_weighting_scheme calc
_refine_ls_wR_factor_gt 0.1076
_refine_ls_wR_factor_ref 0.1141
_reflns_Friedel_coverage 0.000
_reflns_number_gt 2561
_reflns_number_total 3158
_reflns_threshold_expression 'I > 2\s(I)'
_cod_data_source_file d5ob01202c2.cif
_cod_data_source_block ws_1
_cod_depositor_comments 'Adding full bibliography for 7160838.cif.'
_cod_database_code 7160838
_shelx_shelxl_version_number 2018/3
_chemical_oxdiff_formula CHCaCl
_shelx_space_group_comment
;
The symmetry employed for this shelxl refinement is uniquely defined
by the following loop, which should always be used as a source of
symmetry information in preference to the above space-group names.
They are only intended as comments.
;
_shelx_estimated_absorpt_t_max 0.963
_shelx_estimated_absorpt_t_min 0.951
_olex2_refinement_description
;
1. Fixed Uiso
 At 1.2 times of:
  All C(H) groups, All C(H,H) groups
 At 1.5 times of:
  All C(H,H,H) groups
2.a Riding coordinates:
 C19(H19A,H19B,H19C)
2.b Secondary CH2 refined with riding coordinates:
 C12(H12A,H12B), C14(H14A,H14B)
2.c Aromatic/amide H refined with riding coordinates:
 C8(H8), C16(H16), C18(H18), C20(H20), C3(H3), C13(H13), C7(H7), C15(H15),
 C2(H2), C17(H17)
2.d Idealised Me refined as rotating group:
 C9(H9A,H9B,H9C)
;
_olex2_submission_special_instructions 'No special instructions were received'
_oxdiff_exptl_absorpt_empirical_details
;
Empirical correction (ABSPACK) includes:
- Absorption correction using spherical harmonics
- Frame scaling
;
_oxdiff_exptl_absorpt_empirical_full_max 1.282
_oxdiff_exptl_absorpt_empirical_full_min 0.796

loop_
_space_group_symop_operation_xyz
'x, y, z'
'-x+1/2, -y, z+1/2'
'-x, y+1/2, -z+1/2'
'x+1/2, -y+1/2, -z'
'-x, -y, -z'
'x-1/2, y, -z-1/2'
'x, -y-1/2, z-1/2'
'-x-1/2, y-1/2, z'

loop_
_atom_site_label
_atom_site_type_symbol
_atom_site_fract_x
_atom_site_fract_y
_atom_site_fract_z
_atom_site_U_iso_or_equiv
_atom_site_adp_type
_atom_site_occupancy
_atom_site_site_symmetry_order
_atom_site_calc_flag
_atom_site_refinement_flags_posn
_atom_site_refinement_flags_adp
_atom_site_refinement_flags_occupancy
_atom_site_disorder_assembly
_atom_site_disorder_group
N1 N 0.67485(15) 0.41621(9) 0.30193(4) 0.0208(3) Uani 1 1 d . . . . .
N4 N 0.24095(15) 0.42289(9) 0.30538(4) 0.0215(3) Uani 1 1 d . . . . .
N6 N 0.13609(16) 0.49980(9) 0.30246(4) 0.0269(3) Uani 1 1 d . . . . .
N3 N 0.77927(16) 0.33931(9) 0.29871(4) 0.0263(3) Uani 1 1 d . . . . .
N2 N 0.70011(17) 0.25927(10) 0.28585(4) 0.0288(3) Uani 1 1 d . . . . .
N5 N 0.21239(17) 0.57775(9) 0.28697(4) 0.0277(3) Uani 1 1 d . . . . .
C1 C 0.38716(18) 0.45200(10) 0.29198(5) 0.0200(3) Uani 1 1 d . . . . .
C4 C 0.52580(18) 0.38522(11) 0.29145(4) 0.0200(3) Uani 1 1 d . . . . .
C6 C 0.67810(19) 0.52609(11) 0.36354(5) 0.0241(3) Uani 1 1 d . . . . .
C8 C 0.3656(2) 0.55074(11) 0.28017(5) 0.0244(3) Uani 1 1 d . . . . .
H8 H 0.445098 0.593032 0.269069 0.029 Uiso 1 1 calc R U . . .
C10 C 0.23683(19) 0.31775(11) 0.36875(5) 0.0246(3) Uani 1 1 d . . . . .
C12 C 0.72910(19) 0.51332(11) 0.31901(5) 0.0242(3) Uani 1 1 d . . . . .
H12A H 0.684914 0.568773 0.302415 0.029 Uiso 1 1 calc R U . . .
H12B H 0.845797 0.517010 0.317286 0.029 Uiso 1 1 calc R U . . .
C14 C 0.18791(19) 0.32691(11) 0.32385(5) 0.0246(3) Uani 1 1 d . . . . .
H14A H 0.233750 0.270423 0.308165 0.030 Uiso 1 1 calc R U . . .
H14B H 0.071381 0.322196 0.321825 0.030 Uiso 1 1 calc R U . . .
C16 C 0.54471(19) 0.28522(11) 0.28123(5) 0.0249(4) Uani 1 1 d . . . . .
H16 H 0.462803 0.241583 0.272418 0.030 Uiso 1 1 calc R U . . .
C18 C 0.33997(19) 0.24170(11) 0.38127(5) 0.0266(4) Uani 1 1 d . . . . .
H18 H 0.380605 0.196402 0.361446 0.032 Uiso 1 1 calc R U . . .
C20 C 0.7227(2) 0.45443(11) 0.39297(5) 0.0269(4) Uani 1 1 d . . . . .
H20 H 0.780288 0.396974 0.384494 0.032 Uiso 1 1 calc R U . . .
C5 C 0.3851(2) 0.23078(12) 0.42276(5) 0.0290(4) Uani 1 1 d . . . . .
C11 C 0.6841(2) 0.46572(13) 0.43445(5) 0.0314(4) Uani 1 1 d . . . . .
C3 C 0.5900(2) 0.60967(12) 0.37593(6) 0.0321(4) Uani 1 1 d . . . . .
H3 H 0.558669 0.658498 0.356380 0.039 Uiso 1 1 calc R U . . .
C13 C 0.3226(2) 0.29828(13) 0.45142(5) 0.0336(4) Uani 1 1 d . . . . .
H13 H 0.350256 0.291827 0.479510 0.040 Uiso 1 1 calc R U . . .
C7 C 0.5957(2) 0.55007(13) 0.44617(6) 0.0355(4) Uani 1 1 d . . . . .
H7 H 0.567922 0.558843 0.474146 0.043 Uiso 1 1 calc R U . . .
C15 C 0.1774(2) 0.38510(13) 0.39811(5) 0.0344(4) Uani 1 1 d . . . . .
H15 H 0.108214 0.437465 0.389969 0.041 Uiso 1 1 calc R U . . .
C2 C 0.5482(2) 0.62111(14) 0.41736(6) 0.0383(4) Uani 1 1 d . . . . .
H2 H 0.487434 0.677332 0.425739 0.046 Uiso 1 1 calc R U . . .
C17 C 0.2203(3) 0.37498(14) 0.43925(6) 0.0407(5) Uani 1 1 d . . . . .
H17 H 0.179691 0.420395 0.459036 0.049 Uiso 1 1 calc R U . . .
C9 C 0.4981(3) 0.14820(14) 0.43549(6) 0.0418(5) Uani 1 1 d . . . . .
H9A H 0.441374 0.084200 0.436462 0.063 Uiso 1 1 calc R U . . .
H9B H 0.541347 0.163344 0.462656 0.063 Uiso 1 1 calc R U . . .
H9C H 0.584513 0.143701 0.415580 0.063 Uiso 1 1 calc R U . . .
C19 C 0.7403(3) 0.38925(15) 0.46591(6) 0.0453(5) Uani 1 1 d . . . . .
H19A H 0.700065 0.408003 0.493350 0.068 Uiso 1 1 d R U . . .
H19B H 0.857305 0.388083 0.466390 0.068 Uiso 1 1 d R U . . .
H19C H 0.700075 0.322013 0.458440 0.068 Uiso 1 1 d R U . . .

loop_
_atom_site_aniso_label
_atom_site_aniso_U_11
_atom_site_aniso_U_22
_atom_site_aniso_U_33
_atom_site_aniso_U_23
_atom_site_aniso_U_13
_atom_site_aniso_U_12
N1 0.0187(7) 0.0192(6) 0.0245(6) -0.0004(5) 0.0006(5) 0.0029(5)
N4 0.0187(6) 0.0190(6) 0.0267(6) 0.0006(5) -0.0010(5) 0.0022(5)
N6 0.0221(7) 0.0240(7) 0.0347(7) 0.0016(5) -0.0001(6) 0.0051(5)
N3 0.0224(7) 0.0231(7) 0.0333(7) -0.0014(5) 0.0011(6) 0.0046(5)
N2 0.0289(7) 0.0215(6) 0.0359(7) -0.0016(5) 0.0036(6) 0.0049(6)
N5 0.0281(8) 0.0217(6) 0.0331(7) 0.0019(5) -0.0002(6) 0.0043(6)
C1 0.0193(8) 0.0194(7) 0.0214(7) -0.0017(6) 0.0002(6) -0.0003(6)
C4 0.0197(8) 0.0192(7) 0.0211(7) 0.0021(6) 0.0010(6) 0.0003(6)
C6 0.0203(8) 0.0227(7) 0.0293(8) -0.0042(6) -0.0023(6) -0.0044(6)
C8 0.0243(8) 0.0204(7) 0.0285(8) 0.0015(6) 0.0014(6) 0.0013(6)
C10 0.0223(8) 0.0215(7) 0.0300(8) 0.0018(6) 0.0024(7) -0.0038(6)
C12 0.0219(8) 0.0211(7) 0.0296(8) -0.0013(6) 0.0000(6) -0.0040(6)
C14 0.0214(8) 0.0203(7) 0.0321(8) 0.0019(6) 0.0006(7) -0.0035(6)
C16 0.0240(8) 0.0184(7) 0.0324(8) -0.0026(6) 0.0014(7) 0.0003(6)
C18 0.0263(8) 0.0221(7) 0.0315(8) -0.0009(6) 0.0049(7) 0.0001(6)
C20 0.0248(9) 0.0231(7) 0.0328(9) -0.0018(6) -0.0007(7) -0.0002(6)
C5 0.0295(9) 0.0246(8) 0.0330(9) 0.0033(7) 0.0006(7) -0.0038(7)
C11 0.0313(9) 0.0312(8) 0.0316(9) 0.0009(7) -0.0014(7) -0.0063(7)
C3 0.0319(9) 0.0282(8) 0.0362(9) -0.0019(7) -0.0022(7) 0.0049(7)
C13 0.0419(10) 0.0308(9) 0.0279(8) -0.0003(7) -0.0013(8) -0.0030(8)
C7 0.0363(10) 0.0407(10) 0.0294(9) -0.0066(7) 0.0052(8) -0.0051(8)
C15 0.0373(10) 0.0285(8) 0.0374(9) -0.0002(7) 0.0023(8) 0.0085(7)
C2 0.0382(11) 0.0356(9) 0.0409(10) -0.0099(8) 0.0044(8) 0.0076(8)
C17 0.0525(12) 0.0340(9) 0.0356(10) -0.0072(8) 0.0044(8) 0.0071(9)
C9 0.0476(12) 0.0380(10) 0.0397(10) 0.0034(8) -0.0041(9) 0.0094(9)
C19 0.0531(12) 0.0473(11) 0.0355(10) 0.0077(8) -0.0025(9) -0.0011(9)

loop_
_atom_type_symbol
_atom_type_description
_atom_type_scat_dispersion_real
_atom_type_scat_dispersion_imag
_atom_type_scat_source
C C 0.0181 0.0091 'International Tables Vol C Tables 4.2.6.8 and 6.1.1.4'
H H 0.0000 0.0000 'International Tables Vol C Tables 4.2.6.8 and 6.1.1.4'
N N 0.0311 0.0180 'International Tables Vol C Tables 4.2.6.8 and 6.1.1.4'

loop_
_geom_angle_atom_site_label_1
_geom_angle_atom_site_label_2
_geom_angle_atom_site_label_3
_geom_angle
_geom_angle_site_symmetry_1
_geom_angle_site_symmetry_3
_geom_angle_publ_flag
N3 N1 C4 110.57(12) . . ?
N3 N1 C12 119.19(12) . . ?
C4 N1 C12 129.94(13) . . ?
N6 N4 C1 110.68(12) . . ?
N6 N4 C14 118.83(12) . . ?
C1 N4 C14 130.37(13) . . ?
N5 N6 N4 107.54(12) . . ?
N2 N3 N1 107.69(12) . . ?
N3 N2 C16 108.41(12) . . ?
N6 N5 C8 108.54(12) . . ?
N4 C1 C4 123.49(13) . . ?
N4 C1 C8 103.88(13) . . ?
C8 C1 C4 132.62(15) . . ?
N1 C4 C1 123.17(13) . . ?
N1 C4 C16 104.15(13) . . ?
C16 C4 C1 132.67(14) . . ?
C20 C6 C12 119.90(14) . . ?
C3 C6 C12 120.95(14) . . ?
C3 C6 C20 119.13(15) . . ?
N5 C8 C1 109.35(14) . . ?
N5 C8 H8 125.3 . . ?
C1 C8 H8 125.3 . . ?
C18 C10 C14 120.46(14) . . ?
C18 C10 C15 119.17(15) . . ?
C15 C10 C14 120.36(15) . . ?
N1 C12 C6 111.59(12) . . ?
N1 C12 H12A 109.3 . . ?
N1 C12 H12B 109.3 . . ?
C6 C12 H12A 109.3 . . ?
C6 C12 H12B 109.3 . . ?
H12A C12 H12B 108.0 . . ?
N4 C14 C10 112.11(12) . . ?
N4 C14 H14A 109.2 . . ?
N4 C14 H14B 109.2 . . ?
C10 C14 H14A 109.2 . . ?
C10 C14 H14B 109.2 . . ?
H14A C14 H14B 107.9 . . ?
N2 C16 C4 109.18(14) . . ?
N2 C16 H16 125.4 . . ?
C4 C16 H16 125.4 . . ?
C10 C18 H18 119.3 . . ?
C10 C18 C5 121.50(15) . . ?
C5 C18 H18 119.3 . . ?
C6 C20 H20 119.2 . . ?
C11 C20 C6 121.62(15) . . ?
C11 C20 H20 119.2 . . ?
C18 C5 C9 120.47(15) . . ?
C13 C5 C18 118.09(15) . . ?
C13 C5 C9 121.44(16) . . ?
C20 C11 C7 118.26(16) . . ?
C20 C11 C19 120.44(16) . . ?
C7 C11 C19 121.29(16) . . ?
C6 C3 H3 120.1 . . ?
C6 C3 C2 119.87(16) . . ?
C2 C3 H3 120.1 . . ?
C5 C13 H13 119.5 . . ?
C17 C13 C5 120.94(16) . . ?
C17 C13 H13 119.5 . . ?
C11 C7 H7 119.5 . . ?
C2 C7 C11 120.98(16) . . ?
C2 C7 H7 119.5 . . ?
C10 C15 H15 120.0 . . ?
C17 C15 C10 120.01(16) . . ?
C17 C15 H15 120.0 . . ?
C3 C2 H2 119.9 . . ?
C7 C2 C3 120.12(16) . . ?
C7 C2 H2 119.9 . . ?
C13 C17 H17 119.9 . . ?
C15 C17 C13 120.29(16) . . ?
C15 C17 H17 119.9 . . ?
C5 C9 H9A 109.5 . . ?
C5 C9 H9B 109.5 . . ?
C5 C9 H9C 109.5 . . ?
H9A C9 H9B 109.5 . . ?
H9A C9 H9C 109.5 . . ?
H9B C9 H9C 109.5 . . ?
C11 C19 H19A 109.4 . . ?
C11 C19 H19B 109.5 . . ?
C11 C19 H19C 109.5 . . ?
H19A C19 H19B 109.5 . . ?
H19A C19 H19C 109.5 . . ?
H19B C19 H19C 109.5 . . ?

loop_
_geom_bond_atom_site_label_1
_geom_bond_atom_site_label_2
_geom_bond_distance
_geom_bond_site_symmetry_2
_geom_bond_publ_flag
N1 N3 1.3442(17) . ?
N1 C4 1.356(2) . ?
N1 C12 1.4683(19) . ?
N4 N6 1.3460(18) . ?
N4 C1 1.354(2) . ?
N4 C14 1.4697(19) . ?
N6 N5 1.3109(19) . ?
N3 N2 1.3151(19) . ?
N2 C16 1.354(2) . ?
N5 C8 1.350(2) . ?
C1 C4 1.458(2) . ?
C1 C8 1.371(2) . ?
C4 C16 1.371(2) . ?
C6 C12 1.510(2) . ?
C6 C20 1.392(2) . ?
C6 C3 1.387(2) . ?
C8 H8 0.9400 . ?
C10 C14 1.512(2) . ?
C10 C18 1.385(2) . ?
C10 C15 1.392(2) . ?
C12 H12A 0.9800 . ?
C12 H12B 0.9800 . ?
C14 H14A 0.9800 . ?
C14 H14B 0.9800 . ?
C16 H16 0.9400 . ?
C18 H18 0.9400 . ?
C18 C5 1.399(2) . ?
C20 H20 0.9400 . ?
C20 C11 1.386(2) . ?
C5 C13 1.387(2) . ?
C5 C9 1.501(2) . ?
C11 C7 1.390(3) . ?
C11 C19 1.508(3) . ?
C3 H3 0.9400 . ?
C3 C2 1.391(3) . ?
C13 H13 0.9400 . ?
C13 C17 1.384(3) . ?
C7 H7 0.9400 . ?
C7 C2 1.380(3) . ?
C15 H15 0.9400 . ?
C15 C17 1.382(3) . ?
C2 H2 0.9400 . ?
C17 H17 0.9400 . ?
C9 H9A 0.9700 . ?
C9 H9B 0.9700 . ?
C9 H9C 0.9700 . ?
C19 H19A 0.9798 . ?
C19 H19B 0.9800 . ?
C19 H19C 0.9800 . ?

loop_
_geom_torsion_atom_site_label_1
_geom_torsion_atom_site_label_2
_geom_torsion_atom_site_label_3
_geom_torsion_atom_site_label_4
_geom_torsion
_geom_torsion_site_symmetry_1
_geom_torsion_site_symmetry_2
_geom_torsion_site_symmetry_3
_geom_torsion_site_symmetry_4
_geom_torsion_publ_flag
N1 N3 N2 C16 -0.53(17) . . . . ?
N1 C4 C16 N2 0.23(17) . . . . ?
N4 N6 N5 C8 -0.23(17) . . . . ?
N4 C1 C4 N1 -140.15(15) . . . . ?
N4 C1 C4 C16 40.5(3) . . . . ?
N4 C1 C8 N5 0.61(17) . . . . ?
N6 N4 C1 C4 179.89(13) . . . . ?
N6 N4 C1 C8 -0.76(17) . . . . ?
N6 N4 C14 C10 -98.70(16) . . . . ?
N6 N5 C8 C1 -0.25(18) . . . . ?
N3 N1 C4 C1 179.93(13) . . . . ?
N3 N1 C4 C16 -0.56(16) . . . . ?
N3 N1 C12 C6 -101.55(16) . . . . ?
N3 N2 C16 C4 0.19(18) . . . . ?
C1 N4 N6 N5 0.64(17) . . . . ?
C1 N4 C14 C10 76.93(19) . . . . ?
C1 C4 C16 N2 179.67(15) . . . . ?
C4 N1 N3 N2 0.69(16) . . . . ?
C4 N1 C12 C6 71.59(19) . . . . ?
C4 C1 C8 N5 179.88(15) . . . . ?
C6 C20 C11 C7 1.4(3) . . . . ?
C6 C20 C11 C19 -177.26(16) . . . . ?
C6 C3 C2 C7 0.7(3) . . . . ?
C8 C1 C4 N1 40.7(2) . . . . ?
C8 C1 C4 C16 -138.7(2) . . . . ?
C10 C18 C5 C13 0.4(2) . . . . ?
C10 C18 C5 C9 -179.51(16) . . . . ?
C10 C15 C17 C13 0.2(3) . . . . ?
C12 N1 N3 N2 175.08(13) . . . . ?
C12 N1 C4 C1 6.3(2) . . . . ?
C12 N1 C4 C16 -174.16(14) . . . . ?
C12 C6 C20 C11 177.15(15) . . . . ?
C12 C6 C3 C2 -178.25(16) . . . . ?
C14 N4 N6 N5 177.08(12) . . . . ?
C14 N4 C1 C4 4.0(2) . . . . ?
C14 N4 C1 C8 -176.67(14) . . . . ?
C14 C10 C18 C5 -179.02(14) . . . . ?
C14 C10 C15 C17 178.72(16) . . . . ?
C18 C10 C14 N4 -117.18(15) . . . . ?
C18 C10 C15 C17 -0.6(3) . . . . ?
C18 C5 C13 C17 -0.8(3) . . . . ?
C20 C6 C12 N1 57.09(19) . . . . ?
C20 C6 C3 C2 0.3(2) . . . . ?
C20 C11 C7 C2 -0.4(3) . . . . ?
C5 C13 C17 C15 0.5(3) . . . . ?
C11 C7 C2 C3 -0.7(3) . . . . ?
C3 C6 C12 N1 -124.36(16) . . . . ?
C3 C6 C20 C11 -1.4(2) . . . . ?
C15 C10 C14 N4 63.5(2) . . . . ?
C15 C10 C18 C5 0.3(2) . . . . ?
C9 C5 C13 C17 179.10(18) . . . . ?
C19 C11 C7 C2 178.33(18) . . . . ?
